data_2212054
loop_
_publ_author_name
'Hay, Michael T.'
'Geib, Steven J.'

_publ_section_title
;
 Tetrabutylammonium isobutyl silsesquioxane monochloroferrate(III)
;
_journal_coeditor_code BT2233
_journal_issue 2
_journal_name_full 'Acta Crystallographica Section E'
_journal_page_first m445
_journal_page_last m446
_journal_paper_doi 10.1107/S1600536807000360
_journal_volume 63
_journal_year 2007
_chemical_formula_iupac '(C16 H36 N) [Fe Si7 Cl O12 (C4 H9)7]'
_chemical_formula_moiety 'C16 H36 N +, C28 H63 Cl Fe O12 Si7 -'
_chemical_formula_sum 'C44 H99 Cl Fe N O12 Si7'
_chemical_formula_weight 1122.17
_chemical_name_systematic
;
tetrabutylammonium chloroheptaisobutyldodeca-\m-oxo-heptasiliconferrate
;
_space_group_IT_number 15
_symmetry_cell_setting monoclinic
_symmetry_space_group_name_Hall '-C 2yc'
_symmetry_space_group_name_H-M 'C 1 2/c 1'
_atom_sites_solution_hydrogens geom
_atom_sites_solution_primary direct
_atom_sites_solution_secondary difmap
_audit_creation_method SHELXL-97
_cell_angle_alpha 90.00
_cell_angle_beta 116.5860(10)
_cell_angle_gamma 90.00
_cell_formula_units_Z 8
_cell_length_a 23.6451(11)
_cell_length_b 32.1149(15)
_cell_length_c 18.3528(9)
_cell_measurement_reflns_used 8154
_cell_measurement_temperature 150(2)
_cell_measurement_theta_max 29.95
_cell_measurement_theta_min 2.17
_cell_volume 12462.8(10)
_computing_cell_refinement 'SAINT (Bruker, 2001)'
_computing_data_collection 'SMART (Bruker, 2001)'
_computing_data_reduction SAINT
_computing_molecular_graphics SHELXTL
_computing_publication_material SHELXTL
_computing_structure_refinement SHELXTL
_computing_structure_solution 'SHELXTL (Bruker, 2001)'
_diffrn_ambient_temperature 150(2)
_diffrn_measured_fraction_theta_full 0.999
_diffrn_measured_fraction_theta_max 0.999
_diffrn_measurement_device_type 'Bruker SMART APEX CCD'
_diffrn_measurement_method \w
_diffrn_radiation_monochromator graphite
_diffrn_radiation_source 'fine-focus sealed tube'
_diffrn_radiation_type MoK\a
_diffrn_radiation_wavelength 0.71073
_diffrn_reflns_av_R_equivalents 0.0502
_diffrn_reflns_av_sigmaI/netI 0.0432
_diffrn_reflns_limit_h_max 29
_diffrn_reflns_limit_h_min -29
_diffrn_reflns_limit_k_max 39
_diffrn_reflns_limit_k_min -39
_diffrn_reflns_limit_l_max 22
_diffrn_reflns_limit_l_min -22
_diffrn_reflns_number 54262
_diffrn_reflns_theta_full 26.00
_diffrn_reflns_theta_max 26.00
_diffrn_reflns_theta_min 1.77
_diffrn_standards_number 0
_exptl_absorpt_coefficient_mu 0.470
_exptl_absorpt_correction_T_max 0.9372
_exptl_absorpt_correction_T_min 0.8491
_exptl_absorpt_correction_type multi-scan
_exptl_absorpt_process_details '(SADABS; Bruker, 2001)'
_exptl_crystal_colour yellow
_exptl_crystal_density_diffrn 1.196
_exptl_crystal_density_method 'not measured'
_exptl_crystal_description block
_exptl_crystal_F_000 4856
_exptl_crystal_size_max 0.36
_exptl_crystal_size_mid 0.28
_exptl_crystal_size_min 0.14
_refine_diff_density_max 1.059
_refine_diff_density_min -0.386
_refine_ls_extinction_method none
_refine_ls_goodness_of_fit_ref 1.288
_refine_ls_hydrogen_treatment constr
_refine_ls_matrix_type full
_refine_ls_number_parameters 595
_refine_ls_number_reflns 12260
_refine_ls_number_restraints 0
_refine_ls_restrained_S_all 1.288
_refine_ls_R_factor_all 0.0928
_refine_ls_R_factor_gt 0.0667
_refine_ls_shift/su_max 0.011
_refine_ls_shift/su_mean 0.001
_refine_ls_structure_factor_coef Fsqd
_refine_ls_weighting_details 'calc w=1/[\s^2^(Fo^2^)+(0.078P)^2^] where P=(Fo^2^+2Fc^2^)/3'
_refine_ls_weighting_scheme calc
_refine_ls_wR_factor_gt 0.1620
_refine_ls_wR_factor_ref 0.1702
_reflns_number_gt 8887
_reflns_number_total 12260
_reflns_threshold_expression I>2\s(I)
_cod_data_source_file bt2233.cif
_cod_data_source_block I
_cod_database_code 2212054
_cod_database_fobs_code 2212054

loop_
_symmetry_equiv_pos_as_xyz
'x, y, z'
'-x, y, -z+1/2'
'x+1/2, y+1/2, z'
'-x+1/2, y+1/2, -z+1/2'
'-x, -y, -z'
'x, -y, z-1/2'
'-x+1/2, -y+1/2, -z'
'x+1/2, -y+1/2, z-1/2'

loop_
_atom_site_type_symbol
_atom_site_label
_atom_site_fract_x
_atom_site_fract_y
_atom_site_fract_z
_atom_site_U_iso_or_equiv
_atom_site_adp_type
_atom_site_calc_flag
_atom_site_refinement_flags
_atom_site_occupancy
Fe Fe 0.81780(2) 0.067978(15) 0.29531(3) 0.03476(15) Uani d . 1
Cl Cl 0.89193(4) 0.01816(3) 0.32439(6) 0.0471(2) Uani d . 1
Si Si1 0.80387(4) 0.14999(3) 0.18230(6) 0.0323(2) Uani d . 1
Si Si2 0.66048(5) 0.13932(4) 0.09519(6) 0.0411(3) Uani d . 1
Si Si3 0.64464(5) 0.19551(3) 0.22278(6) 0.0358(2) Uani d . 1
Si Si4 0.65241(4) 0.11514(3) 0.32700(6) 0.0351(2) Uani d . 1
Si Si5 0.79642(4) 0.12701(3) 0.42399(5) 0.0313(2) Uani d . 1
Si Si6 0.66679(5) 0.05883(3) 0.19917(6) 0.0412(3) Uani d . 1
Si Si7 0.78663(4) 0.20513(3) 0.31330(5) 0.0303(2) Uani d . 1
O O1 0.82846(12) 0.10636(7) 0.22764(15) 0.0423(6) Uani d . 1
O O2 0.73251(12) 0.14612(9) 0.10870(14) 0.0484(7) Uani d . 1
O O3 0.64127(12) 0.17641(9) 0.13948(15) 0.0471(7) Uani d . 1
O O4 0.63902(11) 0.15815(8) 0.27761(15) 0.0454(6) Uani d . 1
O O5 0.72278(11) 0.11668(7) 0.40158(13) 0.0379(6) Uani d . 1
O O6 0.82626(11) 0.09050(8) 0.39236(14) 0.0421(6) Uani d . 1
O O7 0.73938(12) 0.04430(8) 0.24068(17) 0.0487(7) Uani d . 1
O O8 0.65606(12) 0.09535(9) 0.13426(16) 0.0530(7) Uani d . 1
O O9 0.79843(11) 0.17079(8) 0.38206(14) 0.0424(6) Uani d . 1
O O10 0.71223(11) 0.21848(7) 0.27195(14) 0.0399(6) Uani d . 1
O O11 0.80275(11) 0.18543(7) 0.24413(13) 0.0383(6) Uani d . 1
O O12 0.64778(12) 0.07694(8) 0.26745(15) 0.0486(7) Uani d . 1
C C1 0.85801(18) 0.17004(12) 0.1427(2) 0.0446(9) Uani d . 1
H H1A 0.9003 0.1733 0.1895 0.054 Uiso calc R 1
H H1B 0.8618 0.1485 0.1066 0.054 Uiso calc R 1
C C2 0.8411(2) 0.21106(14) 0.0958(3) 0.0674(13) Uani d . 1
H H2A 0.8181 0.2289 0.1186 0.081 Uiso calc R 1
C C3 0.7978(3) 0.20295(18) 0.0077(3) 0.0915(18) Uani d . 1
H H3A 0.7862 0.2294 -0.0219 0.137 Uiso calc R 1
H H3B 0.7595 0.1889 0.0029 0.137 Uiso calc R 1
H H3C 0.8193 0.1852 -0.0156 0.137 Uiso calc R 1
C C4 0.9004(4) 0.2341(2) 0.1058(4) 0.124(3) Uani d . 1
H H4A 0.8885 0.2606 0.0762 0.186 Uiso calc R 1
H H4B 0.9236 0.2170 0.0837 0.186 Uiso calc R 1
H H4C 0.9274 0.2395 0.1637 0.186 Uiso calc R 1
C C5 0.60607(18) 0.14124(14) -0.0145(2) 0.0518(10) Uani d . 1
H H5A 0.5648 0.1298 -0.0225 0.062 Uiso calc R 1
H H5B 0.5991 0.1708 -0.0313 0.062 Uiso calc R 1
C C6 0.6261(2) 0.11837(16) -0.0718(2) 0.0605(12) Uani d . 1
H H6A 0.6682 0.1296 -0.0627 0.073 Uiso calc R 1
C C7 0.5793(3) 0.1271(2) -0.1602(3) 0.0959(19) Uani d . 1
H H7A 0.5758 0.1573 -0.1696 0.144 Uiso calc R 1
H H7B 0.5377 0.1158 -0.1711 0.144 Uiso calc R 1
H H7C 0.5942 0.1139 -0.1965 0.144 Uiso calc R 1
C C8 0.6337(3) 0.07215(18) -0.0543(3) 0.0841(17) Uani d . 1
H H8A 0.6640 0.0676 0.0028 0.126 Uiso calc R 1
H H8B 0.6491 0.0587 -0.0899 0.126 Uiso calc R 1
H H8C 0.5927 0.0601 -0.0644 0.126 Uiso calc R 1
C C9 0.57889(17) 0.23212(12) 0.2007(2) 0.0451(9) Uani d . 1
H H9A 0.5431 0.2161 0.2005 0.054 Uiso calc R 1
H H9B 0.5925 0.2521 0.2465 0.054 Uiso calc R 1
C C10 0.5538(2) 0.25734(14) 0.1216(3) 0.0572(11) Uani d . 1
H H10A 0.5399 0.2371 0.0754 0.069 Uiso calc R 1
C C11 0.6033(2) 0.28458(18) 0.1172(3) 0.0799(16) Uani d . 1
H H11A 0.6393 0.2675 0.1227 0.120 Uiso calc R 1
H H11B 0.6174 0.3051 0.1615 0.120 Uiso calc R 1
H H11C 0.5857 0.2991 0.0647 0.120 Uiso calc R 1
C C12 0.4957(2) 0.28238(17) 0.1115(4) 0.0902(18) Uani d . 1
H H12A 0.4796 0.2982 0.0605 0.135 Uiso calc R 1
H H12B 0.5075 0.3017 0.1574 0.135 Uiso calc R 1
H H12C 0.4629 0.2634 0.1102 0.135 Uiso calc R 1
C C13 0.59168(17) 0.10727(12) 0.3626(2) 0.0444(9) Uani d . 1
H H13A 0.5547 0.0940 0.3177 0.053 Uiso calc R 1
H H13B 0.6087 0.0870 0.4080 0.053 Uiso calc R 1
C C14 0.5681(2) 0.14421(15) 0.3909(3) 0.0680(13) Uani d . 1
H H14A 0.5457 0.1617 0.3410 0.082 Uiso calc R 1
C C15 0.6155(3) 0.17173(19) 0.4494(4) 0.098(2) Uani d . 1
H H15A 0.6467 0.1790 0.4301 0.148 Uiso calc R 1
H H15B 0.6367 0.1576 0.5022 0.148 Uiso calc R 1
H H15C 0.5950 0.1972 0.4554 0.148 Uiso calc R 1
C C16 0.5172(2) 0.13231(17) 0.4165(3) 0.0738(14) Uani d . 1
H H16A 0.5031 0.1573 0.4345 0.111 Uiso calc R 1
H H16B 0.5345 0.1122 0.4614 0.111 Uiso calc R 1
H H16C 0.4812 0.1198 0.3702 0.111 Uiso calc R 1
C C17 0.84048(17) 0.13345(11) 0.53571(19) 0.0369(8) Uani d . 1
H H17A 0.8478 0.1054 0.5609 0.044 Uiso calc R 1
H H17B 0.8824 0.1454 0.5482 0.044 Uiso calc R 1
C C18 0.80981(18) 0.16067(12) 0.5770(2) 0.0450(9) Uani d . 1
H H18A 0.7658 0.1502 0.5595 0.054 Uiso calc R 1
C C19 0.8054(2) 0.20575(14) 0.5536(3) 0.0696(13) Uani d . 1
H H19A 0.7816 0.2084 0.4943 0.104 Uiso calc R 1
H H19B 0.8481 0.2171 0.5715 0.104 Uiso calc R 1
H H19C 0.7837 0.2212 0.5798 0.104 Uiso calc R 1
C C20 0.8453(3) 0.15651(17) 0.6694(3) 0.0835(16) Uani d . 1
H H20A 0.8248 0.1739 0.6946 0.125 Uiso calc R 1
H H20B 0.8891 0.1656 0.6881 0.125 Uiso calc R 1
H H20C 0.8447 0.1274 0.6848 0.125 Uiso calc R 1
C C21 0.6125(3) 0.01651(16) 0.1409(3) 0.0783(16) Uani d . 1
H H21A 0.5706 0.0296 0.1089 0.094 Uiso calc R 1
H H21B 0.6270 0.0066 0.1010 0.094 Uiso calc R 1
C C22 0.6022(4) -0.0185(2) 0.1767(4) 0.119(2) Uani d . 1
H H22A 0.6432 -0.0313 0.2158 0.143 Uiso calc R 1
C C23 0.5601(4) -0.0515(2) 0.1097(6) 0.170(4) Uani d . 1
H H23A 0.5780 -0.0562 0.0714 0.256 Uiso calc R 1
H H23B 0.5169 -0.0409 0.0801 0.256 Uiso calc R 1
H H23C 0.5595 -0.0779 0.1363 0.256 Uiso calc R 1
C C24 0.5615(6) -0.0070(3) 0.2204(7) 0.270(8) Uani d . 1
H H24A 0.5832 0.0146 0.2613 0.405 Uiso calc R 1
H H24B 0.5552 -0.0317 0.2472 0.405 Uiso calc R 1
H H24C 0.5204 0.0036 0.1805 0.405 Uiso calc R 1
C C25 0.83946(18) 0.24976(12) 0.3605(2) 0.0434(9) Uani d . 1
H H25A 0.8180 0.2687 0.3828 0.052 Uiso calc R 1
H H25B 0.8780 0.2392 0.4072 0.052 Uiso calc R 1
C C26 0.8601(2) 0.27529(15) 0.3070(3) 0.0650(13) Uani d . 1
H H26A 0.8765 0.2551 0.2794 0.078 Uiso calc R 1
C C27 0.9138(3) 0.3048(2) 0.3554(4) 0.127(3) Uani d . 1
H H27A 0.9253 0.3205 0.3182 0.191 Uiso calc R 1
H H27B 0.9505 0.2888 0.3935 0.191 Uiso calc R 1
H H27C 0.9005 0.3242 0.3859 0.191 Uiso calc R 1
C C28 0.8067(3) 0.2975(2) 0.2419(4) 0.121(3) Uani d . 1
H H28A 0.7731 0.2776 0.2107 0.182 Uiso calc R 1
H H28B 0.8213 0.3111 0.2055 0.182 Uiso calc R 1
H H28C 0.7904 0.3185 0.2661 0.182 Uiso calc R 1
N N 0.87882(14) 0.02840(10) 0.05273(17) 0.0416(7) Uani d . 1
C C29 0.83980(19) 0.04428(13) -0.0331(2) 0.0540(11) Uani d . 1
H H29A 0.8689 0.0505 -0.0572 0.065 Uiso calc R 1
H H29B 0.8116 0.0215 -0.0656 0.065 Uiso calc R 1
C C30 0.7998(2) 0.08234(14) -0.0425(3) 0.0584(11) Uani d . 1
H H30A 0.8274 0.1063 -0.0146 0.070 Uiso calc R 1
H H30B 0.7715 0.0773 -0.0168 0.070 Uiso calc R 1
C C31 0.7605(3) 0.0925(2) -0.1320(3) 0.096(2) Uani d . 1
H H31A 0.7309 0.0691 -0.1573 0.115 Uiso calc R 1
H H31B 0.7346 0.1173 -0.1356 0.115 Uiso calc R 1
C C32 0.7920(4) 0.1001(3) -0.1787(4) 0.158(4) Uani d . 1
H H32A 0.7611 0.1057 -0.2351 0.236 Uiso calc R 1
H H32B 0.8172 0.0756 -0.1773 0.236 Uiso calc R 1
H H32C 0.8199 0.1242 -0.1567 0.236 Uiso calc R 1
C C33 0.8373(2) 0.01577(13) 0.0925(3) 0.0538(11) Uani d . 1
H H33A 0.8648 0.0038 0.1466 0.065 Uiso calc R 1
H H33B 0.8178 0.0412 0.1017 0.065 Uiso calc R 1
C C34 0.7854(2) -0.01497(14) 0.0465(3) 0.0698(13) Uani d . 1
H H34A 0.8018 -0.0379 0.0252 0.084 Uiso calc R 1
H H34B 0.7505 -0.0011 -0.0001 0.084 Uiso calc R 1
C C35 0.7602(3) -0.0330(2) 0.1079(4) 0.106(2) Uani d . 1
H H35A 0.7946 -0.0488 0.1518 0.127 Uiso calc R 1
H H35B 0.7484 -0.0096 0.1334 0.127 Uiso calc R 1
C C36 0.7076(3) -0.0592(2) 0.0680(5) 0.133(3) Uani d . 1
H H36A 0.6929 -0.0691 0.1071 0.199 Uiso calc R 1
H H36B 0.7196 -0.0831 0.0447 0.199 Uiso calc R 1
H H36C 0.6736 -0.0437 0.0243 0.199 Uiso calc R 1
C C37 0.91541(18) -0.00811(11) 0.0440(2) 0.0431(9) Uani d . 1
H H37A 0.8849 -0.0270 0.0021 0.052 Uiso calc R 1
H H37B 0.9443 0.0025 0.0224 0.052 Uiso calc R 1
C C38 0.95395(17) -0.03370(11) 0.1182(2) 0.0391(8) Uani d . 1
H H38A 0.9258 -0.0479 0.1372 0.047 Uiso calc R 1
H H38B 0.9832 -0.0155 0.1626 0.047 Uiso calc R 1
C C39 0.99108(18) -0.06563(11) 0.0968(2) 0.0441(9) Uani d . 1
H H39A 0.9612 -0.0829 0.0510 0.053 Uiso calc R 1
H H39B 1.0189 -0.0510 0.0779 0.053 Uiso calc R 1
C C40 1.0310(2) -0.09383(14) 0.1666(3) 0.0686(13) Uani d . 1
H H40A 1.0538 -0.1136 0.1486 0.103 Uiso calc R 1
H H40B 1.0037 -0.1091 0.1847 0.103 Uiso calc R 1
H H40C 1.0615 -0.0771 0.2118 0.103 Uiso calc R 1
C C41 0.92316(18) 0.06185(11) 0.1074(2) 0.0443(9) Uani d . 1
H H41A 0.8974 0.0825 0.1193 0.053 Uiso calc R 1
H H41B 0.9519 0.0487 0.1597 0.053 Uiso calc R 1
C C42 0.96273(18) 0.08474(13) 0.0758(2) 0.0510(10) Uani d . 1
H H42A 0.9348 0.0992 0.0246 0.061 Uiso calc R 1
H H42B 0.9890 0.0646 0.0636 0.061 Uiso calc R 1
C C43 1.00501(19) 0.11618(13) 0.1371(3) 0.0511(10) Uani d . 1
H H43A 1.0376 0.1012 0.1844 0.061 Uiso calc R 1
H H43B 0.9794 0.1328 0.1569 0.061 Uiso calc R 1
C C44 1.0373(2) 0.14524(16) 0.1026(3) 0.0710(13) Uani d . 1
H H44A 1.0655 0.1640 0.1456 0.107 Uiso calc R 1
H H44B 1.0054 0.1616 0.0582 0.107 Uiso calc R 1
H H44C 1.0620 0.1289 0.0818 0.107 Uiso calc R 1

loop_
_atom_site_aniso_label
_atom_site_aniso_U_11
_atom_site_aniso_U_22
_atom_site_aniso_U_33
_atom_site_aniso_U_12
_atom_site_aniso_U_13
_atom_site_aniso_U_23
Fe 0.0404(3) 0.0268(3) 0.0408(3) 0.0051(2) 0.0215(2) -0.0007(2)
Cl 0.0503(6) 0.0370(5) 0.0559(6) 0.0144(4) 0.0255(5) 0.0029(4)
Si1 0.0329(5) 0.0340(5) 0.0334(5) 0.0024(4) 0.0177(4) -0.0005(4)
Si2 0.0329(5) 0.0573(7) 0.0313(5) 0.0032(5) 0.0129(4) -0.0067(5)
Si3 0.0329(5) 0.0397(6) 0.0353(5) 0.0074(4) 0.0158(4) 0.0009(4)
Si4 0.0346(5) 0.0360(5) 0.0394(5) -0.0036(4) 0.0209(5) -0.0054(4)
Si5 0.0336(5) 0.0310(5) 0.0295(5) 0.0025(4) 0.0143(4) 0.0010(4)
Si6 0.0388(6) 0.0392(6) 0.0493(6) -0.0096(4) 0.0231(5) -0.0155(5)
Si7 0.0330(5) 0.0274(5) 0.0313(5) 0.0004(4) 0.0152(4) 0.0000(4)
O1 0.0490(15) 0.0338(13) 0.0490(14) 0.0025(11) 0.0264(13) 0.0052(11)
O2 0.0413(15) 0.0696(19) 0.0359(13) 0.0003(13) 0.0188(12) -0.0074(13)
O3 0.0405(15) 0.0594(17) 0.0418(14) 0.0062(12) 0.0189(12) -0.0072(12)
O4 0.0434(15) 0.0493(16) 0.0469(14) -0.0005(12) 0.0231(13) 0.0009(12)
O5 0.0393(14) 0.0417(14) 0.0366(13) -0.0024(11) 0.0206(11) -0.0009(11)
O6 0.0450(15) 0.0404(14) 0.0419(14) 0.0051(11) 0.0203(12) -0.0074(11)
O7 0.0440(15) 0.0357(14) 0.0667(17) -0.0036(11) 0.0249(14) -0.0115(13)
O8 0.0500(16) 0.0601(18) 0.0475(15) -0.0021(13) 0.0206(13) -0.0078(14)
O9 0.0452(15) 0.0424(15) 0.0374(13) -0.0030(12) 0.0165(12) 0.0087(11)
O10 0.0353(13) 0.0368(14) 0.0459(14) 0.0062(11) 0.0164(12) 0.0011(11)
O11 0.0408(14) 0.0394(14) 0.0366(13) 0.0008(11) 0.0190(12) -0.0039(11)
O12 0.0494(16) 0.0520(16) 0.0513(15) -0.0094(12) 0.0286(14) -0.0196(13)
C1 0.048(2) 0.044(2) 0.056(2) 0.0041(18) 0.036(2) 0.0018(18)
C2 0.101(4) 0.053(3) 0.078(3) 0.013(3) 0.067(3) 0.012(2)
C3 0.129(5) 0.088(4) 0.072(3) 0.036(4) 0.058(4) 0.033(3)
C4 0.182(7) 0.085(5) 0.147(6) -0.051(5) 0.110(6) -0.001(4)
C5 0.040(2) 0.073(3) 0.037(2) 0.003(2) 0.0114(18) -0.003(2)
C6 0.051(3) 0.092(4) 0.037(2) -0.008(2) 0.019(2) -0.012(2)
C7 0.098(4) 0.138(5) 0.037(3) -0.008(4) 0.018(3) -0.019(3)
C8 0.078(4) 0.112(5) 0.060(3) 0.013(3) 0.029(3) -0.023(3)
C9 0.040(2) 0.048(2) 0.050(2) 0.0128(17) 0.0224(19) 0.0030(18)
C10 0.055(3) 0.055(3) 0.056(3) 0.020(2) 0.019(2) 0.007(2)
C11 0.086(4) 0.093(4) 0.072(3) 0.018(3) 0.046(3) 0.034(3)
C12 0.065(3) 0.084(4) 0.113(4) 0.033(3) 0.032(3) 0.030(3)
C13 0.037(2) 0.047(2) 0.055(2) -0.0043(17) 0.0257(19) 0.0004(19)
C14 0.065(3) 0.070(3) 0.090(3) -0.008(2) 0.054(3) -0.016(3)
C15 0.088(4) 0.106(5) 0.129(5) -0.024(3) 0.074(4) -0.059(4)
C16 0.066(3) 0.088(4) 0.091(4) -0.001(3) 0.057(3) -0.004(3)
C17 0.042(2) 0.0330(19) 0.0314(17) 0.0044(15) 0.0122(16) 0.0039(15)
C18 0.046(2) 0.052(2) 0.0349(19) 0.0018(18) 0.0161(18) -0.0046(17)
C19 0.096(4) 0.051(3) 0.070(3) 0.021(3) 0.045(3) -0.001(2)
C20 0.112(4) 0.091(4) 0.041(2) 0.010(3) 0.029(3) -0.011(3)
C21 0.096(4) 0.067(3) 0.102(4) -0.041(3) 0.071(3) -0.049(3)
C22 0.164(7) 0.072(4) 0.127(6) -0.030(4) 0.071(5) -0.016(4)
C23 0.190(8) 0.119(6) 0.261(11) -0.109(6) 0.154(8) -0.116(7)
C24 0.48(2) 0.186(10) 0.343(15) -0.208(12) 0.364(16) -0.170(10)
C25 0.048(2) 0.041(2) 0.043(2) -0.0098(17) 0.0221(19) -0.0089(17)
C26 0.079(3) 0.055(3) 0.061(3) -0.022(2) 0.031(3) 0.001(2)
C27 0.155(7) 0.136(6) 0.109(5) -0.101(5) 0.076(5) -0.031(4)
C28 0.122(5) 0.087(4) 0.139(6) -0.005(4) 0.044(5) 0.065(4)
N 0.0477(18) 0.0421(18) 0.0389(16) 0.0040(14) 0.0229(15) -0.0052(14)
C29 0.050(2) 0.060(3) 0.044(2) 0.009(2) 0.015(2) -0.007(2)
C30 0.057(3) 0.061(3) 0.055(2) 0.018(2) 0.024(2) 0.007(2)
C31 0.102(4) 0.116(5) 0.072(3) 0.054(4) 0.042(3) 0.031(3)
C32 0.197(8) 0.190(9) 0.124(6) 0.123(7) 0.106(6) 0.092(6)
C33 0.064(3) 0.043(2) 0.071(3) 0.006(2) 0.046(2) -0.005(2)
C34 0.071(3) 0.052(3) 0.099(4) 0.000(2) 0.049(3) -0.016(3)
C35 0.099(4) 0.098(4) 0.164(6) -0.045(4) 0.097(5) -0.079(4)
C36 0.134(6) 0.123(6) 0.181(7) -0.030(5) 0.106(6) -0.069(6)
C37 0.051(2) 0.044(2) 0.0393(19) 0.0045(18) 0.0245(18) -0.0055(17)
C38 0.042(2) 0.039(2) 0.0404(19) -0.0030(16) 0.0218(17) -0.0062(16)
C39 0.047(2) 0.036(2) 0.054(2) -0.0019(17) 0.026(2) -0.0046(17)
C40 0.080(3) 0.050(3) 0.083(3) 0.016(2) 0.043(3) 0.006(2)
C41 0.055(2) 0.039(2) 0.039(2) 0.0059(18) 0.0210(19) -0.0032(16)
C42 0.042(2) 0.062(3) 0.046(2) 0.0056(19) 0.0165(19) 0.003(2)
C43 0.046(2) 0.050(2) 0.058(2) 0.0039(19) 0.024(2) -0.003(2)
C44 0.052(3) 0.074(3) 0.079(3) -0.002(2) 0.022(3) 0.011(3)

loop_
_atom_type_symbol
_atom_type_description
_atom_type_scat_dispersion_real
_atom_type_scat_dispersion_imag
_atom_type_scat_source
C C 0.0033 0.0016 'International Tables Vol C Tables 4.2.6.8 and 6.1.1.4'
H H 0.0000 0.0000 'International Tables Vol C Tables 4.2.6.8 and 6.1.1.4'
O O 0.0106 0.0060 'International Tables Vol C Tables 4.2.6.8 and 6.1.1.4'
Si Si 0.0817 0.0704 'International Tables Vol C Tables 4.2.6.8 and 6.1.1.4'
Fe Fe 0.3463 0.8444 'International Tables Vol C Tables 4.2.6.8 and 6.1.1.4'
Cl Cl 0.1484 0.1585 'International Tables Vol C Tables 4.2.6.8 and 6.1.1.4'
N N 0.0061 0.0033 'International Tables Vol C Tables 4.2.6.8 and 6.1.1.4'

loop_
_geom_angle_atom_site_label_1
_geom_angle_atom_site_label_2
_geom_angle_atom_site_label_3
_geom_angle
O7 Fe O1 108.57(12)
O7 Fe O6 109.65(11)
O1 Fe O6 113.50(11)
O7 Fe Cl 108.93(8)
O1 Fe Cl 107.91(8)
O6 Fe Cl 108.19(8)
O1 Si1 O11 111.60(13)
O1 Si1 O2 111.43(14)
O11 Si1 O2 107.46(13)
O1 Si1 C1 110.79(16)
O11 Si1 C1 105.22(16)
O2 Si1 C1 110.11(16)
O8 Si2 O3 109.49(14)
O8 Si2 O2 108.86(15)
O3 Si2 O2 109.62(14)
O8 Si2 C5 111.33(18)
O3 Si2 C5 107.99(17)
O2 Si2 C5 109.53(16)
O4 Si3 O3 109.02(14)
O4 Si3 O10 109.17(13)
O3 Si3 O10 108.59(14)
O4 Si3 C9 108.39(16)
O3 Si3 C9 110.75(16)
O10 Si3 C9 110.89(16)
O4 Si4 O5 108.70(13)
O4 Si4 O12 109.60(14)
O5 Si4 O12 109.22(14)
O4 Si4 C13 109.31(16)
O5 Si4 C13 112.01(15)
O12 Si4 C13 107.97(16)
O6 Si5 O9 110.64(13)
O6 Si5 O5 110.61(13)
O9 Si5 O5 108.20(13)
O6 Si5 C17 111.21(14)
O9 Si5 C17 108.01(15)
O5 Si5 C17 108.06(14)
O7 Si6 O8 110.14(15)
O7 Si6 O12 110.24(14)
O8 Si6 O12 107.78(15)
O7 Si6 C21 112.3(2)
O8 Si6 C21 105.6(2)
O12 Si6 C21 110.56(18)
O9 Si7 O11 109.35(13)
O9 Si7 O10 108.57(13)
O11 Si7 O10 108.86(13)
O9 Si7 C25 108.80(15)
O11 Si7 C25 109.06(15)
O10 Si7 C25 112.16(16)
Si1 O1 Fe 143.84(16)
Si2 O2 Si1 139.90(16)
Si3 O3 Si2 148.10(18)
Si4 O4 Si3 160.86(18)
Si4 O5 Si5 142.90(15)
Si5 O6 Fe 139.36(15)
Si6 O7 Fe 138.14(16)
Si2 O8 Si6 161.81(19)
Si7 O9 Si5 160.49(17)
Si3 O10 Si7 136.84(16)
Si7 O11 Si1 156.20(17)
Si4 O12 Si6 147.15(18)
C2 C1 Si1 118.0(3)
C2 C1 H1A 107.8
Si1 C1 H1A 107.8
C2 C1 H1B 107.8
Si1 C1 H1B 107.8
H1A C1 H1B 107.1
C3 C2 C4 111.2(5)
C3 C2 C1 109.8(4)
C4 C2 C1 110.9(4)
C3 C2 H2A 108.3
C4 C2 H2A 108.3
C1 C2 H2A 108.3
C2 C3 H3A 109.5
C2 C3 H3B 109.5
H3A C3 H3B 109.5
C2 C3 H3C 109.5
H3A C3 H3C 109.5
H3B C3 H3C 109.5
C2 C4 H4A 109.5
C2 C4 H4B 109.5
H4A C4 H4B 109.5
C2 C4 H4C 109.5
H4A C4 H4C 109.5
H4B C4 H4C 109.5
C6 C5 Si2 117.3(3)
C6 C5 H5A 108.0
Si2 C5 H5A 108.0
C6 C5 H5B 108.0
Si2 C5 H5B 108.0
H5A C5 H5B 107.2
C8 C6 C5 111.8(4)
C8 C6 C7 111.5(4)
C5 C6 C7 110.1(4)
C8 C6 H6A 107.8
C5 C6 H6A 107.8
C7 C6 H6A 107.8
C6 C7 H7A 109.5
C6 C7 H7B 109.5
H7A C7 H7B 109.5
C6 C7 H7C 109.5
H7A C7 H7C 109.5
H7B C7 H7C 109.5
C6 C8 H8A 109.5
C6 C8 H8B 109.5
H8A C8 H8B 109.5
C6 C8 H8C 109.5
H8A C8 H8C 109.5
H8B C8 H8C 109.5
C10 C9 Si3 118.5(3)
C10 C9 H9A 107.7
Si3 C9 H9A 107.7
C10 C9 H9B 107.7
Si3 C9 H9B 107.7
H9A C9 H9B 107.1
C11 C10 C12 111.6(4)
C11 C10 C9 112.3(4)
C12 C10 C9 109.9(4)
C11 C10 H10A 107.6
C12 C10 H10A 107.6
C9 C10 H10A 107.6
C10 C11 H11A 109.5
C10 C11 H11B 109.5
H11A C11 H11B 109.5
C10 C11 H11C 109.5
H11A C11 H11C 109.5
H11B C11 H11C 109.5
C10 C12 H12A 109.5
C10 C12 H12B 109.5
H12A C12 H12B 109.5
C10 C12 H12C 109.5
H12A C12 H12C 109.5
H12B C12 H12C 109.5
C14 C13 Si4 118.9(3)
C14 C13 H13A 107.6
Si4 C13 H13A 107.6
C14 C13 H13B 107.6
Si4 C13 H13B 107.6
H13A C13 H13B 107.0
C15 C14 C13 117.0(4)
C15 C14 C16 112.3(4)
C13 C14 C16 112.1(4)
C15 C14 H14A 104.7
C13 C14 H14A 104.7
C16 C14 H14A 104.7
C14 C15 H15A 109.5
C14 C15 H15B 109.5
H15A C15 H15B 109.5
C14 C15 H15C 109.5
H15A C15 H15C 109.5
H15B C15 H15C 109.5
C14 C16 H16A 109.5
C14 C16 H16B 109.5
H16A C16 H16B 109.5
C14 C16 H16C 109.5
H16A C16 H16C 109.5
H16B C16 H16C 109.5
C18 C17 Si5 117.1(2)
C18 C17 H17A 108.0
Si5 C17 H17A 108.0
C18 C17 H17B 108.0
Si5 C17 H17B 108.0
H17A C17 H17B 107.3
C19 C18 C20 109.6(4)
C19 C18 C17 113.3(3)
C20 C18 C17 110.7(3)
C19 C18 H18A 107.7
C20 C18 H18A 107.7
C17 C18 H18A 107.7
C18 C19 H19A 109.5
C18 C19 H19B 109.5
H19A C19 H19B 109.5
C18 C19 H19C 109.5
H19A C19 H19C 109.5
H19B C19 H19C 109.5
C18 C20 H20A 109.5
C18 C20 H20B 109.5
H20A C20 H20B 109.5
C18 C20 H20C 109.5
H20A C20 H20C 109.5
H20B C20 H20C 109.5
C22 C21 Si6 123.4(5)
C22 C21 H21A 106.5
Si6 C21 H21A 106.5
C22 C21 H21B 106.5
Si6 C21 H21B 106.5
H21A C21 H21B 106.5
C21 C22 C24 109.5(7)
C21 C22 C23 111.0(6)
C24 C22 C23 104.0(7)
C21 C22 H22A 110.7
C24 C22 H22A 110.7
C23 C22 H22A 110.7
C22 C23 H23A 109.5
C22 C23 H23B 109.5
H23A C23 H23B 109.5
C22 C23 H23C 109.5
H23A C23 H23C 109.5
H23B C23 H23C 109.5
C22 C24 H24A 109.5
C22 C24 H24B 109.5
H24A C24 H24B 109.5
C22 C24 H24C 109.5
H24A C24 H24C 109.5
H24B C24 H24C 109.5
C26 C25 Si7 117.5(3)
C26 C25 H25A 107.9
Si7 C25 H25A 107.9
C26 C25 H25B 107.9
Si7 C25 H25B 107.9
H25A C25 H25B 107.2
C28 C26 C27 111.2(5)
C28 C26 C25 112.3(4)
C27 C26 C25 112.7(4)
C28 C26 H26A 106.7
C27 C26 H26A 106.7
C25 C26 H26A 106.7
C26 C27 H27A 109.5
C26 C27 H27B 109.5
H27A C27 H27B 109.5
C26 C27 H27C 109.5
H27A C27 H27C 109.5
H27B C27 H27C 109.5
C26 C28 H28A 109.5
C26 C28 H28B 109.5
H28A C28 H28B 109.5
C26 C28 H28C 109.5
H28A C28 H28C 109.5
H28B C28 H28C 109.5
C37 N C29 105.2(3)
C37 N C33 111.7(3)
C29 N C33 111.5(3)
C37 N C41 111.1(3)
C29 N C41 111.5(3)
C33 N C41 105.9(3)
C30 C29 N 116.8(3)
C30 C29 H29A 108.1
N C29 H29A 108.1
C30 C29 H29B 108.1
N C29 H29B 108.1
H29A C29 H29B 107.3
C29 C30 C31 110.3(4)
C29 C30 H30A 109.6
C31 C30 H30A 109.6
C29 C30 H30B 109.6
C31 C30 H30B 109.6
H30A C30 H30B 108.1
C32 C31 C30 118.0(6)
C32 C31 H31A 107.8
C30 C31 H31A 107.8
C32 C31 H31B 107.8
C30 C31 H31B 107.8
H31A C31 H31B 107.1
C31 C32 H32A 109.5
C31 C32 H32B 109.5
H32A C32 H32B 109.5
C31 C32 H32C 109.5
H32A C32 H32C 109.5
H32B C32 H32C 109.5
C34 C33 N 116.5(3)
C34 C33 H33A 108.2
N C33 H33A 108.2
C34 C33 H33B 108.2
N C33 H33B 108.2
H33A C33 H33B 107.3
C33 C34 C35 108.1(4)
C33 C34 H34A 110.1
C35 C34 H34A 110.1
C33 C34 H34B 110.1
C35 C34 H34B 110.1
H34A C34 H34B 108.4
C36 C35 C34 111.8(6)
C36 C35 H35A 109.3
C34 C35 H35A 109.3
C36 C35 H35B 109.3
C34 C35 H35B 109.3
H35A C35 H35B 107.9
C35 C36 H36A 109.5
C35 C36 H36B 109.5
H36A C36 H36B 109.5
C35 C36 H36C 109.5
H36A C36 H36C 109.5
H36B C36 H36C 109.5
C38 C37 N 118.2(3)
C38 C37 H37A 107.7
N C37 H37A 107.7
C38 C37 H37B 107.7
N C37 H37B 107.7
H37A C37 H37B 107.1
C37 C38 C39 108.8(3)
C37 C38 H38A 109.9
C39 C38 H38A 109.9
C37 C38 H38B 109.9
C39 C38 H38B 109.9
H38A C38 H38B 108.3
C40 C39 C38 113.7(3)
C40 C39 H39A 108.8
C38 C39 H39A 108.8
C40 C39 H39B 108.8
C38 C39 H39B 108.8
H39A C39 H39B 107.7
C39 C40 H40A 109.5
C39 C40 H40B 109.5
H40A C40 H40B 109.5
C39 C40 H40C 109.5
H40A C40 H40C 109.5
H40B C40 H40C 109.5
C42 C41 N 117.2(3)
C42 C41 H41A 108.0
N C41 H41A 108.0
C42 C41 H41B 108.0
N C41 H41B 108.0
H41A C41 H41B 107.2
C41 C42 C43 111.2(3)
C41 C42 H42A 109.4
C43 C42 H42A 109.4
C41 C42 H42B 109.4
C43 C42 H42B 109.4
H42A C42 H42B 108.0
C42 C43 C44 113.0(4)
C42 C43 H43A 109.0
C44 C43 H43A 109.0
C42 C43 H43B 109.0
C44 C43 H43B 109.0
H43A C43 H43B 107.8
C43 C44 H44A 109.5
C43 C44 H44B 109.5
H44A C44 H44B 109.5
C43 C44 H44C 109.5
H44A C44 H44C 109.5
H44B C44 H44C 109.5

loop_
_geom_bond_atom_site_label_1
_geom_bond_atom_site_label_2
_geom_bond_distance
Fe O7 1.832(2)
Fe O1 1.846(2)
Fe O6 1.848(2)
Fe Cl 2.2537(10)
Si1 O1 1.600(2)
Si1 O11 1.616(2)
Si1 O2 1.627(3)
Si1 C1 1.848(4)
Si2 O8 1.608(3)
Si2 O3 1.617(3)
Si2 O2 1.622(3)
Si2 C5 1.842(4)
Si3 O4 1.609(3)
Si3 O3 1.616(3)
Si3 O10 1.619(3)
Si3 C9 1.844(4)
Si4 O4 1.604(3)
Si4 O5 1.614(2)
Si4 O12 1.614(3)
Si4 C13 1.842(4)
Si5 O6 1.605(2)
Si5 O9 1.614(2)
Si5 O5 1.634(2)
Si5 C17 1.849(3)
Si6 O7 1.604(3)
Si6 O8 1.609(3)
Si6 O12 1.617(3)
Si6 C21 1.847(4)
Si7 O9 1.604(2)
Si7 O11 1.609(2)
Si7 O10 1.631(2)
Si7 C25 1.843(4)
C1 C2 1.526(6)
C1 H1A 0.9900
C1 H1B 0.9900
C2 C3 1.500(7)
C2 C4 1.523(7)
C2 H2A 1.0000
C3 H3A 0.9800
C3 H3B 0.9800
C3 H3C 0.9800
C4 H4A 0.9800
C4 H4B 0.9800
C4 H4C 0.9800
C5 C6 1.521(5)
C5 H5A 0.9900
C5 H5B 0.9900
C6 C8 1.513(7)
C6 C7 1.526(6)
C6 H6A 1.0000
C7 H7A 0.9800
C7 H7B 0.9800
C7 H7C 0.9800
C8 H8A 0.9800
C8 H8B 0.9800
C8 H8C 0.9800
C9 C10 1.530(5)
C9 H9A 0.9900
C9 H9B 0.9900
C10 C11 1.493(7)
C10 C12 1.528(6)
C10 H10A 1.0000
C11 H11A 0.9800
C11 H11B 0.9800
C11 H11C 0.9800
C12 H12A 0.9800
C12 H12B 0.9800
C12 H12C 0.9800
C13 C14 1.499(6)
C13 H13A 0.9900
C13 H13B 0.9900
C14 C15 1.453(7)
C14 C16 1.525(6)
C14 H14A 1.0000
C15 H15A 0.9800
C15 H15B 0.9800
C15 H15C 0.9800
C16 H16A 0.9800
C16 H16B 0.9800
C16 H16C 0.9800
C17 C18 1.535(5)
C17 H17A 0.9900
C17 H17B 0.9900
C18 C19 1.500(6)
C18 C20 1.524(5)
C18 H18A 1.0000
C19 H19A 0.9800
C19 H19B 0.9800
C19 H19C 0.9800
C20 H20A 0.9800
C20 H20B 0.9800
C20 H20C 0.9800
C21 C22 1.379(8)
C21 H21A 0.9900
C21 H21B 0.9900
C22 C24 1.549(11)
C22 C23 1.590(8)
C22 H22A 1.0000
C23 H23A 0.9800
C23 H23B 0.9800
C23 H23C 0.9800
C24 H24A 0.9800
C24 H24B 0.9800
C24 H24C 0.9800
C25 C26 1.518(5)
C25 H25A 0.9900
C25 H25B 0.9900
C26 C28 1.476(7)
C26 C27 1.514(7)
C26 H26A 1.0000
C27 H27A 0.9800
C27 H27B 0.9800
C27 H27C 0.9800
C28 H28A 0.9800
C28 H28B 0.9800
C28 H28C 0.9800
N C37 1.508(4)
N C29 1.515(5)
N C33 1.516(5)
N C41 1.523(5)
C29 C30 1.508(6)
C29 H29A 0.9900
C29 H29B 0.9900
C30 C31 1.517(6)
C30 H30A 0.9900
C30 H30B 0.9900
C31 C32 1.385(8)
C31 H31A 0.9900
C31 H31B 0.9900
C32 H32A 0.9800
C32 H32B 0.9800
C32 H32C 0.9800
C33 C34 1.506(6)
C33 H33A 0.9900
C33 H33B 0.9900
C34 C35 1.600(8)
C34 H34A 0.9900
C34 H34B 0.9900
C35 C36 1.405(8)
C35 H35A 0.9900
C35 H35B 0.9900
C36 H36A 0.9800
C36 H36B 0.9800
C36 H36C 0.9800
C37 C38 1.500(5)
C37 H37A 0.9900
C37 H37B 0.9900
C38 C39 1.512(5)
C38 H38A 0.9900
C38 H38B 0.9900
C39 C40 1.507(6)
C39 H39A 0.9900
C39 H39B 0.9900
C40 H40A 0.9800
C40 H40B 0.9800
C40 H40C 0.9800
C41 C42 1.495(5)
C41 H41A 0.9900
C41 H41B 0.9900
C42 C43 1.509(5)
C42 H42A 0.9900
C42 H42B 0.9900
C43 C44 1.512(6)
C43 H43A 0.9900
C43 H43B 0.9900
C44 H44A 0.9800
C44 H44B 0.9800
C44 H44C 0.9800
